data_2017574
loop_
_publ_author_name
'Makowski, Maciej'
'Lisowski, Marek'
'Maciag, Anna'
'Wiktor, Maciej'
'Szlachcic, Anna'
'Lis, Tadeusz'

_publ_section_title
;
 Two pentadehydropeptides with different configurations of the \DPhe
 residues
;
_journal_coeditor_code SK3358
_journal_issue 3
_journal_name_full 'Acta Crystallographica Section C'
_journal_page_first o119
_journal_page_last o123
_journal_paper_doi 10.1107/S0108270110003094
_journal_volume 66
_journal_year 2010
_chemical_formula_iupac 'C29 H33 N5 O8 , C H4 O'
_chemical_formula_moiety 'C29 H33 N5 O8 , C H4 O'
_chemical_formula_sum 'C30 H37 N5 O9'
_chemical_formula_weight 611.65
_chemical_name_common
;
Boc^0^--Gly^1^--\D^Z^Phe^2^--Gly^3^--\D^Z^Phe^4^--Gly^5^--OH
;
_chemical_name_systematic
;
(<i>Z</i>,<i>Z</i>)-<i>N</i>-(<i>tert</i>-
butoxycarbonyl)glycylphenylalanylglycylphenylalanylglycine methanol solvate
;
_space_group_IT_number 14
_symmetry_cell_setting monoclinic
_symmetry_space_group_name_Hall '-P 2ybc'
_symmetry_space_group_name_H-M 'P 1 21/c 1'
_cell_angle_alpha 90.00
_cell_angle_beta 112.34(3)
_cell_angle_gamma 90.00
_cell_formula_units_Z 4
_cell_length_a 14.075(4)
_cell_length_b 16.577(5)
_cell_length_c 14.041(4)
_cell_measurement_reflns_used 11531
_cell_measurement_temperature 100(2)
_cell_measurement_theta_max 67
_cell_measurement_theta_min 4
_cell_volume 3030.2(17)
_computing_cell_refinement 'CrysAlis RED (Oxford Diffraction, 2003)'
_computing_data_collection 'CrysAlis CCD (Oxford Diffraction, 2003)'
_computing_data_reduction 'CrysAlis RED (Oxford Diffraction, 2003)'
_computing_molecular_graphics 'XP in SHELXTL (Sheldrick, 2008)'
_computing_publication_material 'SHELXL97 (Sheldrick, 2008)'
_computing_structure_refinement 'SHELXL97 (Sheldrick, 2008)'
_computing_structure_solution 'SHELXS97 (Sheldrick, 2008)'
_diffrn_ambient_temperature 100(2)
_diffrn_measured_fraction_theta_full 0.983
_diffrn_measured_fraction_theta_max 0.938
_diffrn_measurement_device_type 'Oxford Xcalibur PX \k-geometry diffractometer with CCD area detector'
_diffrn_measurement_method '\w and \f'
_diffrn_radiation_monochromator graphite
_diffrn_radiation_source 'fine-focus sealed tube'
_diffrn_radiation_type CuK\a
_diffrn_radiation_wavelength 1.54180
_diffrn_reflns_av_R_equivalents 0.0994
_diffrn_reflns_av_sigmaI/netI 0.0631
_diffrn_reflns_limit_h_max 16
_diffrn_reflns_limit_h_min -12
_diffrn_reflns_limit_k_max 19
_diffrn_reflns_limit_k_min -19
_diffrn_reflns_limit_l_max 16
_diffrn_reflns_limit_l_min -16
_diffrn_reflns_number 22848
_diffrn_reflns_theta_full 67.50
_diffrn_reflns_theta_max 67.46
_diffrn_reflns_theta_min 4.32
_exptl_absorpt_coefficient_mu 0.835
_exptl_absorpt_correction_T_max 0.966
_exptl_absorpt_correction_T_min 0.842
_exptl_absorpt_correction_type analytical
_exptl_absorpt_process_details
;
[CrysAlis RED (Oxford Diffraction, 2003);
analytical numeric absorption correction using a multifaceted
crystal model based on the expressions derived by Clark & Reid
(1995)]
;
_exptl_crystal_colour colourless
_exptl_crystal_density_diffrn 1.341
_exptl_crystal_density_method 'not measured'
_exptl_crystal_description plate
_exptl_crystal_F_000 1296
_exptl_crystal_size_max 0.3
_exptl_crystal_size_mid 0.2
_exptl_crystal_size_min 0.01
_refine_diff_density_max 0.422
_refine_diff_density_min -0.392
_refine_ls_extinction_method none
_refine_ls_goodness_of_fit_ref 1.027
_refine_ls_hydrogen_treatment constr
_refine_ls_matrix_type full
_refine_ls_number_parameters 404
_refine_ls_number_reflns 5247
_refine_ls_number_restraints 0
_refine_ls_restrained_S_all 1.027
_refine_ls_R_factor_all 0.0915
_refine_ls_R_factor_gt 0.0695
_refine_ls_shift/su_max 0.000
_refine_ls_shift/su_mean 0.000
_refine_ls_structure_factor_coef Fsqd
_refine_ls_weighting_details 'calc w = 1/[\s^2^(Fo^2^)+(0.1323P)^2^] where P=(Fo^2^+2Fc^2^)/3'
_refine_ls_weighting_scheme calc
_refine_ls_wR_factor_ref 0.2045
_reflns_number_gt 3735
_reflns_number_total 5247
_reflns_threshold_expression I>2\s(I)
_cod_data_source_file sk3358.cif
_cod_data_source_block I
_cod_original_sg_symbol_H-M P21/c
_cod_database_code 2017574
_cod_database_fobs_code 2017574

loop_
_symmetry_equiv_pos_as_xyz
'x, y, z'
'-x, y+1/2, -z+1/2'
'-x, -y, -z'
'x, -y-1/2, z-1/2'

loop_
_atom_site_type_symbol
_atom_site_label
_atom_site_fract_x
_atom_site_fract_y
_atom_site_fract_z
_atom_site_U_iso_or_equiv
_atom_site_adp_type
_atom_site_calc_flag
_atom_site_refinement_flags
_atom_site_occupancy
_atom_site_disorder_assembly
_atom_site_disorder_group
N N1 0.26814(18) 0.72365(14) 0.36833(19) 0.0280(5) Uani d . 1 . .
H H1 0.2873 0.6744 0.3909 0.034 Uiso calc R 1 . .
C C6 0.3470(2) 0.78181(17) 0.3745(2) 0.0278(6) Uani d . 1 . .
H H6A 0.3724 0.8082 0.4429 0.033 Uiso calc R 1 . .
H H6B 0.3181 0.8239 0.3213 0.033 Uiso calc R 1 . .
C C7 0.4351(2) 0.73926(17) 0.3581(2) 0.0246(6) Uani d . 1 . .
O O3 0.44855(15) 0.66627(11) 0.37249(15) 0.0272(5) Uani d . 1 . .
N N2 0.49897(17) 0.78791(13) 0.33221(18) 0.0248(5) Uani d . 1 . .
H H2 0.4839 0.8396 0.3225 0.030 Uiso calc R 1 . .
C C8 0.5894(2) 0.75947(16) 0.3199(2) 0.0270(6) Uani d . 1 . .
C C16 0.5812(2) 0.68712(16) 0.2521(2) 0.0267(6) Uani d . 1 . .
O O4 0.65949(15) 0.64671(12) 0.26314(16) 0.0312(5) Uani d . 1 . .
C C9 0.6805(2) 0.79664(17) 0.3586(2) 0.0285(6) Uani d . 1 . .
H H9 0.7317 0.7734 0.3384 0.034 Uiso calc R 1 . .
C C10 0.7155(2) 0.86709(18) 0.4268(2) 0.0307(7) Uani d . 1 . .
C C11 0.7957(2) 0.91261(19) 0.4184(3) 0.0356(7) Uani d . 1 . .
H H11 0.8247 0.8977 0.3699 0.043 Uiso calc R 1 . .
C C12 0.8330(3) 0.9799(2) 0.4812(3) 0.0398(8) Uani d . 1 . .
H H12 0.8862 1.0115 0.4740 0.048 Uiso calc R 1 . .
C C13 0.7932(3) 1.0008(2) 0.5536(3) 0.0372(8) Uani d . 1 . .
H H13 0.8181 1.0471 0.5955 0.045 Uiso calc R 1 . .
C C14 0.7166(2) 0.95404(19) 0.5650(2) 0.0349(7) Uani d . 1 . .
H H14 0.6911 0.9674 0.6167 0.042 Uiso calc R 1 . .
C C15 0.6771(2) 0.88835(19) 0.5022(2) 0.0352(7) Uani d . 1 . .
H H15 0.6237 0.8574 0.5099 0.042 Uiso calc R 1 . .
N N3 0.48911(18) 0.66704(13) 0.18267(18) 0.0265(5) Uani d . 1 . .
H H3 0.4365 0.6997 0.1702 0.032 Uiso calc R 1 . .
C C17 0.4762(2) 0.59103(16) 0.1277(2) 0.0281(6) Uani d . 1 . .
H H17A 0.5154 0.5933 0.0823 0.034 Uiso calc R 1 . .
H H17B 0.4027 0.5845 0.0832 0.034 Uiso calc R 1 . .
C C18 0.5110(2) 0.51739(16) 0.1972(2) 0.0255(6) Uani d . 1 . .
O O5 0.53758(15) 0.45555(11) 0.16629(16) 0.0292(5) Uani d . 1 . .
N N4 0.50751(17) 0.52488(13) 0.29175(18) 0.0250(5) Uani d . 1 . .
H H4 0.4819 0.5690 0.3075 0.030 Uiso calc R 1 . .
C C19 0.5450(2) 0.46189(16) 0.3666(2) 0.0259(6) Uani d . 1 . .
C C27 0.6582(2) 0.44742(17) 0.4102(2) 0.0259(6) Uani d . 1 . .
O O6 0.69518(16) 0.38476(12) 0.45894(16) 0.0329(5) Uani d . 1 . .
C C20 0.4865(2) 0.41800(17) 0.4030(2) 0.0274(6) Uani d . 1 . .
H H20 0.5232 0.3787 0.4525 0.033 Uiso calc R 1 . .
C C21 0.3759(2) 0.41981(18) 0.3798(2) 0.0312(7) Uani d . 1 . .
C C22 0.3116(2) 0.48491(19) 0.3350(3) 0.0351(7) Uani d . 1 . .
H H22 0.3392 0.5320 0.3165 0.042 Uiso calc R 1 . .
C C23 0.2075(2) 0.4816(2) 0.3170(3) 0.0394(8) Uani d . 1 . .
H H23 0.1643 0.5261 0.2862 0.047 Uiso calc R 1 . .
C C24 0.1668(3) 0.4133(2) 0.3440(3) 0.0417(8) Uani d . 1 . .
H H24 0.0952 0.4102 0.3296 0.050 Uiso calc R 1 . .
C C25 0.2300(3) 0.3498(2) 0.3916(3) 0.0466(9) Uani d . 1 . .
H H25 0.2027 0.3039 0.4129 0.056 Uiso calc R 1 . .
C C26 0.3328(3) 0.3529(2) 0.4084(3) 0.0406(8) Uani d . 1 . .
H H26 0.3755 0.3083 0.4402 0.049 Uiso calc R 1 . .
N N5 0.71833(18) 0.50571(14) 0.39857(19) 0.0280(6) Uani d . 1 . .
H H5 0.6911 0.5499 0.3643 0.034 Uiso calc R 1 . .
C C28 0.8285(2) 0.49550(19) 0.4429(2) 0.0319(7) Uani d . 1 . .
H H28A 0.8486 0.4781 0.5153 0.038 Uiso calc R 1 . .
H H28B 0.8611 0.5485 0.4434 0.038 Uiso calc R 1 . .
C C29 0.8706(2) 0.43573(18) 0.3882(2) 0.0299(7) Uani d . 1 . .
O O7 0.95460(16) 0.40587(14) 0.42783(17) 0.0399(6) Uani d . 1 . .
O O8 0.80713(15) 0.42104(13) 0.29250(16) 0.0345(5) Uani d . 1 . .
H H8 0.8290 0.3816 0.2692 0.041 Uiso calc R 1 . .
C C5 0.1673(2) 0.74092(17) 0.3299(2) 0.0282(6) Uani d . 1 . .
O O2 0.13123(15) 0.80698(12) 0.29598(17) 0.0343(5) Uani d . 1 . .
O O1 0.11127(15) 0.67657(12) 0.33329(16) 0.0316(5) Uani d . 1 . .
C C1 -0.0021(2) 0.6782(2) 0.2818(2) 0.0344(7) Uani d . 1 . .
C C2 -0.0322(2) 0.5933(2) 0.2988(3) 0.0414(8) Uani d . 1 . .
H H2A -0.0023 0.5548 0.2652 0.050 Uiso calc R 1 . .
H H2B -0.1072 0.5883 0.2694 0.050 Uiso calc R 1 . .
H H2C -0.0066 0.5820 0.3728 0.050 Uiso calc R 1 . .
C C3 -0.0321(2) 0.6939(2) 0.1677(3) 0.0378(8) Uani d . 1 . .
H H3A -0.0151 0.7497 0.1574 0.045 Uiso calc R 1 . .
H H3B -0.1061 0.6852 0.1318 0.045 Uiso calc R 1 . .
H H3C 0.0056 0.6569 0.1403 0.045 Uiso calc R 1 . .
C C4 -0.0467(2) 0.7379(2) 0.3358(3) 0.0420(8) Uani d . 1 . .
H H4A -0.0278 0.7929 0.3242 0.050 Uiso calc R 1 . .
H H4B -0.0192 0.7266 0.4099 0.050 Uiso calc R 1 . .
H H4C -0.1216 0.7329 0.3083 0.050 Uiso calc R 1 . .
O O9 0.70230(17) 0.24213(14) 0.36859(19) 0.0431(6) Uani d . 1 . .
H H9M 0.7051 0.2873 0.3967 0.052 Uiso calc R 1 . .
C C30 0.8004(3) 0.2062(2) 0.4068(3) 0.0416(8) Uani d . 1 . .
H H30A 0.8002 0.1584 0.3655 0.050 Uiso calc R 1 . .
H H30B 0.8181 0.1902 0.4787 0.050 Uiso calc R 1 . .
H H30C 0.8513 0.2449 0.4026 0.050 Uiso calc R 1 . .

loop_
_atom_site_aniso_label
_atom_site_aniso_U_11
_atom_site_aniso_U_22
_atom_site_aniso_U_33
_atom_site_aniso_U_12
_atom_site_aniso_U_13
_atom_site_aniso_U_23
N1 0.0224(13) 0.0219(12) 0.0376(13) 0.0006(9) 0.0091(10) 0.0056(10)
C6 0.0279(15) 0.0197(15) 0.0375(16) 0.0004(11) 0.0141(12) -0.0048(12)
C7 0.0196(14) 0.0242(15) 0.0272(14) -0.0015(10) 0.0058(11) -0.0009(11)
O3 0.0309(11) 0.0154(10) 0.0372(11) 0.0009(7) 0.0153(9) 0.0027(8)
N2 0.0215(12) 0.0135(11) 0.0396(13) 0.0010(8) 0.0119(10) 0.0010(9)
C8 0.0289(15) 0.0145(14) 0.0416(16) 0.0024(10) 0.0179(13) 0.0025(12)
C16 0.0284(15) 0.0174(14) 0.0361(15) -0.0017(11) 0.0143(12) 0.0040(11)
O4 0.0295(11) 0.0202(11) 0.0479(12) 0.0039(8) 0.0194(9) 0.0021(9)
C9 0.0282(15) 0.0233(15) 0.0373(16) 0.0025(11) 0.0161(13) 0.0007(12)
C10 0.0249(15) 0.0222(15) 0.0416(17) 0.0016(11) 0.0089(13) 0.0007(12)
C11 0.0342(17) 0.0316(17) 0.0450(18) -0.0040(13) 0.0195(14) -0.0008(14)
C12 0.0383(18) 0.0304(18) 0.052(2) -0.0102(13) 0.0192(15) -0.0024(15)
C13 0.0383(18) 0.0273(17) 0.0419(18) -0.0041(13) 0.0106(14) -0.0050(13)
C14 0.0303(16) 0.0341(17) 0.0368(16) 0.0013(13) 0.0087(13) -0.0015(13)
C15 0.0288(16) 0.0311(17) 0.0452(18) -0.0009(12) 0.0137(13) -0.0005(14)
N3 0.0314(13) 0.0137(12) 0.0357(13) 0.0028(9) 0.0144(11) 0.0014(10)
C17 0.0353(17) 0.0172(14) 0.0331(15) 0.0041(11) 0.0145(13) 0.0020(11)
C18 0.0236(14) 0.0173(14) 0.0361(15) -0.0003(10) 0.0119(12) 0.0018(12)
O5 0.0333(11) 0.0159(10) 0.0401(11) 0.0008(8) 0.0161(9) -0.0010(8)
N4 0.0271(13) 0.0145(12) 0.0341(13) 0.0050(9) 0.0124(10) 0.0039(9)
C19 0.0276(15) 0.0163(14) 0.0326(15) 0.0006(11) 0.0101(12) 0.0020(11)
C27 0.0244(15) 0.0218(15) 0.0305(14) 0.0034(11) 0.0092(11) -0.0006(11)
O6 0.0363(12) 0.0233(11) 0.0382(12) 0.0061(9) 0.0130(9) 0.0065(9)
C20 0.0303(16) 0.0197(14) 0.0310(15) -0.0033(11) 0.0102(12) -0.0016(11)
C21 0.0306(16) 0.0285(16) 0.0355(15) -0.0048(12) 0.0136(13) -0.0023(12)
C22 0.0320(17) 0.0285(17) 0.0482(19) -0.0044(12) 0.0192(14) -0.0008(14)
C23 0.0304(17) 0.0370(19) 0.053(2) -0.0014(13) 0.0190(15) -0.0077(15)
C24 0.0325(18) 0.045(2) 0.050(2) -0.0096(14) 0.0193(15) -0.0148(16)
C25 0.043(2) 0.040(2) 0.059(2) -0.0176(15) 0.0219(17) -0.0028(16)
C26 0.0354(18) 0.0336(18) 0.0495(19) -0.0081(13) 0.0126(15) 0.0045(15)
N5 0.0230(13) 0.0208(13) 0.0389(14) 0.0009(9) 0.0103(10) 0.0026(10)
C28 0.0246(15) 0.0317(17) 0.0397(17) 0.0032(12) 0.0128(13) -0.0008(13)
C29 0.0292(16) 0.0220(15) 0.0390(16) -0.0021(11) 0.0136(13) 0.0033(12)
O7 0.0271(12) 0.0421(14) 0.0474(13) 0.0066(9) 0.0106(10) -0.0023(10)
O8 0.0303(12) 0.0306(12) 0.0396(12) 0.0015(9) 0.0097(9) -0.0064(9)
C5 0.0293(16) 0.0222(15) 0.0333(15) -0.0010(11) 0.0121(12) -0.0004(12)
O2 0.0273(11) 0.0247(11) 0.0497(13) 0.0021(8) 0.0132(10) 0.0066(9)
O1 0.0189(10) 0.0271(11) 0.0454(12) -0.0008(8) 0.0084(9) 0.0079(9)
C1 0.0204(15) 0.0388(19) 0.0417(18) 0.0010(12) 0.0093(13) 0.0046(14)
C2 0.0261(17) 0.0394(19) 0.053(2) -0.0076(13) 0.0088(15) 0.0083(15)
C3 0.0311(17) 0.0366(18) 0.0415(18) -0.0014(13) 0.0091(14) 0.0009(14)
C4 0.0276(17) 0.047(2) 0.054(2) 0.0010(14) 0.0178(15) 0.0052(16)
O9 0.0377(13) 0.0291(13) 0.0552(14) -0.0024(9) 0.0096(11) -0.0091(10)
C30 0.0344(18) 0.0390(19) 0.0472(19) 0.0036(14) 0.0109(15) 0.0016(15)

loop_
_atom_type_symbol
_atom_type_description
_atom_type_scat_dispersion_real
_atom_type_scat_dispersion_imag
_atom_type_scat_source
C C 0.0181 0.0091 'International Tables Vol C Tables 4.2.6.8 and 6.1.1.4'
H H 0.0000 0.0000 'International Tables Vol C Tables 4.2.6.8 and 6.1.1.4'
N N 0.0311 0.0180 'International Tables Vol C Tables 4.2.6.8 and 6.1.1.4'
O O 0.0492 0.0322 'International Tables Vol C Tables 4.2.6.8 and 6.1.1.4'

loop_
_geom_angle_atom_site_label_1
_geom_angle_atom_site_label_2
_geom_angle_atom_site_label_3
_geom_angle_site_symmetry_1
_geom_angle_site_symmetry_3
_geom_angle
_geom_angle_publ_flag
C5 N1 C6 . . 123.5(2) ?
C5 N1 H1 . . 118.3 ?
C6 N1 H1 . . 118.3 ?
N1 C6 C7 . . 109.5(2) ?
N1 C6 H6A . . 109.8 ?
C7 C6 H6A . . 109.8 ?
N1 C6 H6B . . 109.8 ?
C7 C6 H6B . . 109.8 ?
H6A C6 H6B . . 108.2 ?
O3 C7 N2 . . 123.6(3) ?
O3 C7 C6 . . 121.0(2) ?
N2 C7 C6 . . 115.3(2) ?
C7 N2 C8 . . 123.2(2) ?
C7 N2 H2 . . 118.4 ?
C8 N2 H2 . . 118.4 ?
C9 C8 N2 . . 124.0(3) ?
C9 C8 C16 . . 117.0(3) ?
N2 C8 C16 . . 118.8(2) y
O4 C16 N3 . . 121.6(3) ?
O4 C16 C8 . . 119.8(3) ?
N3 C16 C8 . . 118.6(3) ?
C8 C9 C10 . . 131.4(3) y
C8 C9 H9 . . 114.3 ?
C10 C9 H9 . . 114.3 ?
C11 C10 C15 . . 118.9(3) ?
C11 C10 C9 . . 117.0(3) ?
C15 C10 C9 . . 124.1(3) ?
C12 C11 C10 . . 119.9(3) ?
C12 C11 H11 . . 120.0 ?
C10 C11 H11 . . 120.0 ?
C13 C12 C11 . . 120.4(3) ?
C13 C12 H12 . . 119.8 ?
C11 C12 H12 . . 119.8 ?
C12 C13 C14 . . 119.8(3) ?
C12 C13 H13 . . 120.1 ?
C14 C13 H13 . . 120.1 ?
C15 C14 C13 . . 120.7(3) ?
C15 C14 H14 . . 119.7 ?
C13 C14 H14 . . 119.7 ?
C14 C15 C10 . . 120.2(3) ?
C14 C15 H15 . . 119.9 ?
C10 C15 H15 . . 119.9 ?
C16 N3 C17 . . 119.7(2) ?
C16 N3 H3 . . 120.1 ?
C17 N3 H3 . . 120.1 ?
N3 C17 C18 . . 114.2(2) ?
N3 C17 H17A . . 108.7 ?
C18 C17 H17A . . 108.7 ?
N3 C17 H17B . . 108.7 ?
C18 C17 H17B . . 108.7 ?
H17A C17 H17B . . 107.6 ?
O5 C18 N4 . . 123.6(3) ?
O5 C18 C17 . . 120.7(3) ?
N4 C18 C17 . . 115.6(2) ?
C18 N4 C19 . . 120.8(2) ?
C18 N4 H4 . . 119.6 ?
C19 N4 H4 . . 119.6 ?
C20 C19 N4 . . 124.6(3) ?
C20 C19 C27 . . 118.2(3) ?
N4 C19 C27 . . 117.1(2) y
O6 C27 N5 . . 121.3(3) ?
O6 C27 C19 . . 121.2(3) ?
N5 C27 C19 . . 117.5(2) ?
C19 C20 C21 . . 131.4(3) y
C19 C20 H20 . . 114.3 ?
C21 C20 H20 . . 114.3 ?
C26 C21 C22 . . 117.8(3) ?
C26 C21 C20 . . 117.5(3) ?
C22 C21 C20 . . 124.6(3) ?
C23 C22 C21 . . 120.6(3) ?
C23 C22 H22 . . 119.7 ?
C21 C22 H22 . . 119.7 ?
C24 C23 C22 . . 120.0(3) ?
C24 C23 H23 . . 120.0 ?
C22 C23 H23 . . 120.0 ?
C25 C24 C23 . . 120.0(3) ?
C25 C24 H24 . . 120.0 ?
C23 C24 H24 . . 120.0 ?
C24 C25 C26 . . 119.9(3) ?
C24 C25 H25 . . 120.1 ?
C26 C25 H25 . . 120.1 ?
C25 C26 C21 . . 121.6(3) ?
C25 C26 H26 . . 119.2 ?
C21 C26 H26 . . 119.2 ?
C27 N5 C28 . . 119.3(2) ?
C27 N5 H5 . . 120.4 ?
C28 N5 H5 . . 120.4 ?
N5 C28 C29 . . 115.0(3) ?
N5 C28 H28A . . 108.5 ?
C29 C28 H28A . . 108.5 ?
N5 C28 H28B . . 108.5 ?
C29 C28 H28B . . 108.5 ?
H28A C28 H28B . . 107.5 ?
O7 C29 O8 . . 123.9(3) ?
O7 C29 C28 . . 122.8(3) ?
O8 C29 C28 . . 113.3(3) ?
C29 O8 H8 . . 109.5 ?
O2 C5 O1 . . 124.4(3) ?
O2 C5 N1 . . 124.4(3) ?
O1 C5 N1 . . 111.3(2) ?
C5 O1 C1 . . 120.6(2) ?
O1 C1 C2 . . 102.7(2) ?
O1 C1 C3 . . 109.5(2) ?
C2 C1 C3 . . 110.1(3) ?
O1 C1 C4 . . 109.9(3) ?
C2 C1 C4 . . 109.5(3) ?
C3 C1 C4 . . 114.4(3) ?
C1 C2 H2A . . 109.5 ?
C1 C2 H2B . . 109.5 ?
H2A C2 H2B . . 109.5 ?
C1 C2 H2C . . 109.5 ?
H2A C2 H2C . . 109.5 ?
H2B C2 H2C . . 109.5 ?
C1 C3 H3A . . 109.5 ?
C1 C3 H3B . . 109.5 ?
H3A C3 H3B . . 109.5 ?
C1 C3 H3C . . 109.5 ?
H3A C3 H3C . . 109.5 ?
H3B C3 H3C . . 109.5 ?
C1 C4 H4A . . 109.5 ?
C1 C4 H4B . . 109.5 ?
H4A C4 H4B . . 109.5 ?
C1 C4 H4C . . 109.5 ?
H4A C4 H4C . . 109.5 ?
H4B C4 H4C . . 109.5 ?
C30 O9 H9M . . 109.5 ?
O9 C30 H30A . . 109.5 ?
O9 C30 H30B . . 109.5 ?
H30A C30 H30B . . 109.5 ?
O9 C30 H30C . . 109.5 ?
H30A C30 H30C . . 109.5 ?
H30B C30 H30C . . 109.5 ?

loop_
_geom_bond_atom_site_label_1
_geom_bond_atom_site_label_2
_geom_bond_site_symmetry_2
_geom_bond_distance
_geom_bond_publ_flag
N1 C5 . 1.344(4) ?
N1 C6 . 1.448(4) ?
N1 H1 . 0.8800 ?
C6 C7 . 1.519(4) ?
C6 H6A . 0.9900 ?
C6 H6B . 0.9900 ?
C7 O3 . 1.229(3) ?
C7 N2 . 1.355(4) ?
N2 C8 . 1.428(3) y
N2 H2 . 0.8800 ?
C8 C9 . 1.339(4) y
C8 C16 . 1.508(4) y
C16 O4 . 1.248(3) y
C16 N3 . 1.334(4) ?
C9 C10 . 1.471(4) y
C9 H9 . 0.9500 ?
C10 C11 . 1.400(4) ?
C10 C15 . 1.404(5) ?
C11 C12 . 1.394(5) ?
C11 H11 . 0.9500 ?
C12 C13 . 1.379(5) ?
C12 H12 . 0.9500 ?
C13 C14 . 1.386(4) ?
C13 H13 . 0.9500 ?
C14 C15 . 1.379(4) ?
C14 H14 . 0.9500 ?
C15 H15 . 0.9500 ?
N3 C17 . 1.453(4) ?
N3 H3 . 0.8800 ?
C17 C18 . 1.523(4) ?
C17 H17A . 0.9900 ?
C17 H17B . 0.9900 ?
C18 O5 . 1.226(3) ?
C18 N4 . 1.353(4) ?
N4 C19 . 1.433(4) y
N4 H4 . 0.8800 ?
C19 C20 . 1.336(4) y
C19 C27 . 1.493(4) y
C27 O6 . 1.244(3) y
C27 N5 . 1.335(4) ?
C20 C21 . 1.465(4) y
C20 H20 . 0.9500 ?
C21 C26 . 1.395(4) ?
C21 C22 . 1.395(4) ?
C22 C23 . 1.390(4) ?
C22 H22 . 0.9500 ?
C23 C24 . 1.386(5) ?
C23 H23 . 0.9500 ?
C24 C25 . 1.376(5) ?
C24 H24 . 0.9500 ?
C25 C26 . 1.376(5) ?
C25 H25 . 0.9500 ?
C26 H26 . 0.9500 ?
N5 C28 . 1.445(4) ?
N5 H5 . 0.8800 ?
C28 C29 . 1.506(4) ?
C28 H28A . 0.9900 ?
C28 H28B . 0.9900 ?
C29 O7 . 1.206(4) ?
C29 O8 . 1.323(4) ?
O8 H8 . 0.8400 ?
C5 O2 . 1.225(3) ?
C5 O1 . 1.338(3) ?
O1 C1 . 1.481(3) ?
C1 C2 . 1.514(5) ?
C1 C3 . 1.516(5) ?
C1 C4 . 1.520(5) ?
C2 H2A . 0.9800 ?
C2 H2B . 0.9800 ?
C2 H2C . 0.9800 ?
C3 H3A . 0.9800 ?
C3 H3B . 0.9800 ?
C3 H3C . 0.9800 ?
C4 H4A . 0.9800 ?
C4 H4B . 0.9800 ?
C4 H4C . 0.9800 ?
O9 C30 . 1.410(4) ?
O9 H9M . 0.8400 ?
C30 H30A . 0.9800 ?
C30 H30B . 0.9800 ?
C30 H30C . 0.9800 ?

loop_
_geom_contact_atom_site_label_1
_geom_contact_atom_site_label_2
_geom_contact_distance
_geom_contact_site_symmetry_1
_geom_contact_site_symmetry_2
_geom_contact_publ_flag
? ? ? ? ? ?

loop_
_geom_hbond_atom_site_label_D
_geom_hbond_atom_site_label_H
_geom_hbond_atom_site_label_A
_geom_hbond_site_symmetry_A
_geom_hbond_distance_DH
_geom_hbond_distance_HA
_geom_hbond_distance_DA
_geom_hbond_angle_DHA
O8 H8 O2 2_645 0.84 1.75 2.587(3) 172
N1 H1 O6 3_666 0.88 2.25 2.903(3) 131
N4 H4 O3 . 0.88 1.99 2.860(3) 168
N5 H5 O4 . 0.88 2.08 2.927(3) 162
O9 H9M O6 . 0.84 1.87 2.703(3) 173
N1 H1 O3 . 0.88 2.38 2.691(3) 101
N4 H4 N3 . 0.88 2.42 2.769(3) 104
N5 H5 N4 . 0.88 2.43 2.788(3) 105
C20 H20 O3 3_666 0.95 2.45 3.246(4) 141
C9 H9 O4 . 0.95 2.40 2.786(4) 104
C3 H3A O2 . 0.98 2.43 2.982(4) 115
C4 H4A O2 . 0.98 2.43 2.993(4) 116
C3 H3B Cg1 4_475 0.98 2.94 3.735(4) 138

loop_
_geom_torsion_atom_site_label_1
_geom_torsion_atom_site_label_2
_geom_torsion_atom_site_label_3
_geom_torsion_atom_site_label_4
_geom_torsion_site_symmetry_1
_geom_torsion_site_symmetry_2
_geom_torsion_site_symmetry_3
_geom_torsion_site_symmetry_4
_geom_torsion
_geom_torsion_publ_flag
C5 N1 C6 C7 . . . . -146.2(3) ?
N1 C6 C7 O3 . . . . -21.7(4) ?
N1 C6 C7 N2 . . . . 161.6(2) y
O3 C7 N2 C8 . . . . -0.6(4) ?
C6 C7 N2 C8 . . . . 176.0(3) y
C7 N2 C8 C9 . . . . -134.9(3) ?
C7 N2 C8 C16 . . . . 50.4(4) y
C9 C8 C16 O4 . . . . 26.3(4) ?
N2 C8 C16 O4 . . . . -158.7(3) ?
C9 C8 C16 N3 . . . . -155.0(3) ?
N2 C8 C16 N3 . . . . 20.0(4) y
N2 C8 C9 C10 . . . . 5.8(5) y
C16 C8 C9 C10 . . . . -179.4(3) ?
C8 C9 C10 C11 . . . . -152.6(3) y
C8 C9 C10 C15 . . . . 30.8(5) y
C15 C10 C11 C12 . . . . -2.8(5) ?
C9 C10 C11 C12 . . . . -179.6(3) ?
C10 C11 C12 C13 . . . . 1.7(5) ?
C11 C12 C13 C14 . . . . 0.9(5) ?
C12 C13 C14 C15 . . . . -2.3(5) ?
C13 C14 C15 C10 . . . . 1.2(5) ?
C11 C10 C15 C14 . . . . 1.4(5) ?
C9 C10 C15 C14 . . . . 178.0(3) ?
O4 C16 N3 C17 . . . . 8.2(4) ?
C8 C16 N3 C17 . . . . -170.5(2) y
C16 N3 C17 C18 . . . . 54.7(4) y
N3 C17 C18 O5 . . . . -155.0(3) ?
N3 C17 C18 N4 . . . . 26.7(4) y
O5 C18 N4 C19 . . . . 6.2(4) ?
C17 C18 N4 C19 . . . . -175.6(2) y
C18 N4 C19 C20 . . . . -114.3(3) ?
C18 N4 C19 C27 . . . . 68.7(3) y
C20 C19 C27 O6 . . . . 17.4(4) ?
N4 C19 C27 O6 . . . . -165.4(3) ?
C20 C19 C27 N5 . . . . -159.8(3) ?
N4 C19 C27 N5 . . . . 17.4(4) y
N4 C19 C20 C21 . . . . 0.2(5) ?
C27 C19 C20 C21 . . . . 177.2(3) ?
C19 C20 C21 C26 . . . . 162.9(3) ?
C19 C20 C21 C22 . . . . -19.8(5) ?
C26 C21 C22 C23 . . . . -1.8(5) ?
C20 C21 C22 C23 . . . . -179.2(3) ?
C21 C22 C23 C24 . . . . 0.2(5) ?
C22 C23 C24 C25 . . . . 2.1(5) ?
C23 C24 C25 C26 . . . . -2.8(5) ?
C24 C25 C26 C21 . . . . 1.1(5) ?
C22 C21 C26 C25 . . . . 1.1(5) ?
C20 C21 C26 C25 . . . . 178.7(3) ?
O6 C27 N5 C28 . . . . 0.5(4) ?
C19 C27 N5 C28 . . . . 177.7(2) y
C27 N5 C28 C29 . . . . 73.0(4) y
N5 C28 C29 O7 . . . . -161.4(3) ?
N5 C28 C29 O8 . . . . 20.0(4) ?
C6 N1 C5 O2 . . . . 0.3(5) ?
C6 N1 C5 O1 . . . . -179.9(2) y
O2 C5 O1 C1 . . . . 8.4(4) ?
N1 C5 O1 C1 . . . . -171.3(2) y
C5 O1 C1 C2 . . . . 176.4(3) ?
C5 O1 C1 C3 . . . . 59.4(4) ?
C5 O1 C1 C4 . . . . -67.1(3) ?

loop_
_cod_related_entry_id
_cod_related_entry_database
_cod_related_entry_code
1 ChemSpider 30654226
